data_7107797
loop_
_publ_author_name
Gaosheng
Yang
'Yang Gaosheng'
'Chongrong Luo'
'Xiaolong Mu'
'Tingting Wang'
'Xin-Yuan Liu'

_publ_section_title
;
 Highly efficient enantioselective three-component synthesis of
 2-amino-4H-chromenes catalysed by chiral tertiary amine-thioureas
;
_journal_name_full Chem.Commun.
_journal_page_first 5880
_journal_paper_doi 10.1039/c2cc30731f
_journal_volume 48
_journal_year 2012
_chemical_formula_sum 'C10 H6 N2 O'
_chemical_formula_weight 170.17
_chemical_name_systematic
;
2-Imino-2H-chromene-3-carbonitrile
;
_space_group_IT_number 14
_symmetry_space_group_name_Hall '-P 2ybc'
_symmetry_space_group_name_H-M 'P 1 21/c 1'
_atom_sites_solution_hydrogens geom
_atom_sites_solution_primary direct
_atom_sites_solution_secondary difmap
_audit_creation_method SHELXL-97
_cell_angle_alpha 90.00
_cell_angle_beta 95.842(4)
_cell_angle_gamma 90.00
_cell_formula_units_Z 4
_cell_length_a 11.833(4)
_cell_length_b 9.268(3)
_cell_length_c 7.280(2)
_cell_measurement_temperature 293(2)
_cell_volume 794.2(4)
_computing_structure_refinement 'SHELXL-97 (Sheldrick, 1997)'
_computing_structure_solution 'SHELXS-97 (Sheldrick, 1990)'
_diffrn_ambient_temperature 293(2)
_diffrn_measured_fraction_theta_full 0.999
_diffrn_measured_fraction_theta_max 0.999
_diffrn_radiation_monochromator graphite
_diffrn_radiation_source 'fine-focus sealed tube'
_diffrn_radiation_type MoK\a
_diffrn_radiation_wavelength 0.71073
_diffrn_reflns_av_R_equivalents 0.0200
_diffrn_reflns_av_sigmaI/netI 0.0190
_diffrn_reflns_limit_h_max 14
_diffrn_reflns_limit_h_min -14
_diffrn_reflns_limit_k_max 11
_diffrn_reflns_limit_k_min -11
_diffrn_reflns_limit_l_max 8
_diffrn_reflns_limit_l_min -8
_diffrn_reflns_number 5907
_diffrn_reflns_theta_full 25.99
_diffrn_reflns_theta_max 25.99
_diffrn_reflns_theta_min 1.73
_exptl_absorpt_coefficient_mu 0.096
_exptl_absorpt_correction_T_max 0.9839
_exptl_absorpt_correction_T_min 0.9811
_exptl_absorpt_correction_type multi-scan
_exptl_absorpt_process_details sadabs
_exptl_crystal_density_diffrn 1.423
_exptl_crystal_density_method 'not measured'
_exptl_crystal_F_000 352
_exptl_crystal_size_max 0.20
_exptl_crystal_size_mid 0.18
_exptl_crystal_size_min 0.17
_refine_diff_density_max 0.324
_refine_diff_density_min -0.396
_refine_diff_density_rms 0.058
_refine_ls_extinction_method none
_refine_ls_goodness_of_fit_ref 1.063
_refine_ls_hydrogen_treatment constr
_refine_ls_matrix_type full
_refine_ls_number_parameters 120
_refine_ls_number_reflns 1562
_refine_ls_number_restraints 19
_refine_ls_restrained_S_all 1.066
_refine_ls_R_factor_all 0.0623
_refine_ls_R_factor_gt 0.0534
_refine_ls_shift/su_max 0.003
_refine_ls_shift/su_mean 0.000
_refine_ls_structure_factor_coef Fsqd
_refine_ls_weighting_details 'calc w=1/[\s^2^(Fo^2^)+(0.1062P)^2^+0.1573P] where P=(Fo^2^+2Fc^2^)/3'
_refine_ls_weighting_scheme calc
_refine_ls_wR_factor_gt 0.1600
_refine_ls_wR_factor_ref 0.1717
_reflns_number_gt 1262
_reflns_number_total 1562
_reflns_threshold_expression >2sigma(I)
_cod_data_source_file c2cc30731f.txt
_cod_data_source_block 110419a
_cod_original_sg_symbol_H-M 'P2(1)/c '
_cod_database_code 7107797

loop_
_symmetry_equiv_pos_as_xyz
'x, y, z'
'-x, y+1/2, -z+1/2'
'-x, -y, -z'
'x, -y-1/2, z-1/2'

loop_
_atom_site_label
_atom_site_type_symbol
_atom_site_fract_x
_atom_site_fract_y
_atom_site_fract_z
_atom_site_U_iso_or_equiv
_atom_site_adp_type
_atom_site_occupancy
_atom_site_symmetry_multiplicity
_atom_site_calc_flag
_atom_site_refinement_flags
O1 O 0.87138(10) 0.51709(15) 0.10058(18) 0.0556(4) Uani 1 1 d .
C7 C 0.65653(14) 0.5708(2) -0.0735(2) 0.0491(5) Uani 1 1 d .
H7 H 0.5848 0.5883 -0.1342 0.059 Uiso 1 1 calc R
N2 N 0.83688(14) 0.28329(16) 0.0967(3) 0.0617(5) Uani 1 1 d U
H2A H 0.8957 0.2883 0.1456 0.093 Uiso 1 1 calc R
C5 C 0.83643(15) 0.6580(2) 0.0691(2) 0.0475(5) Uani 1 1 d .
C1 C 0.69704(18) 0.8337(2) -0.0431(3) 0.0571(5) Uani 1 1 d .
H1 H 0.6254 0.8572 -0.0996 0.069 Uiso 1 1 calc R
C10 C 0.62307(16) 0.3117(2) -0.1006(3) 0.0567(5) Uani 1 1 d .
C6 C 0.72825(15) 0.6888(2) -0.0163(2) 0.0477(5) Uani 1 1 d .
C8 C 0.69121(15) 0.4338(2) -0.0408(2) 0.0487(5) Uani 1 1 d .
C9 C 0.80263(15) 0.4023(2) 0.0560(3) 0.0530(5) Uani 1 1 d U
C2 C 0.7728(2) 0.9412(2) 0.0144(3) 0.0647(6) Uani 1 1 d .
H2 H 0.7521 1.0373 -0.0036 0.078 Uiso 1 1 calc R
C3 C 0.87871(19) 0.9071(2) 0.0983(3) 0.0648(6) Uani 1 1 d .
H3 H 0.9287 0.9810 0.1369 0.078 Uiso 1 1 calc R
C4 C 0.91272(17) 0.7655(2) 0.1266(3) 0.0585(5) Uani 1 1 d .
H4 H 0.9848 0.7434 0.1827 0.070 Uiso 1 1 calc R
N1 N 0.56830(17) 0.2154(2) -0.1507(3) 0.0783(6) Uani 1 1 d .

loop_
_atom_site_aniso_label
_atom_site_aniso_U_11
_atom_site_aniso_U_22
_atom_site_aniso_U_33
_atom_site_aniso_U_23
_atom_site_aniso_U_13
_atom_site_aniso_U_12
O1 0.0414(7) 0.0565(8) 0.0660(8) -0.0032(6) -0.0087(5) 0.0025(6)
C7 0.0414(9) 0.0557(11) 0.0484(9) 0.0032(7) -0.0038(7) 0.0009(8)
N2 0.0485(9) 0.0436(9) 0.0870(12) -0.0009(7) -0.0226(8) 0.0089(7)
C5 0.0459(9) 0.0506(10) 0.0458(9) -0.0022(7) 0.0033(7) -0.0028(7)
C1 0.0618(11) 0.0535(11) 0.0557(11) 0.0043(8) 0.0038(8) 0.0035(9)
C10 0.0505(10) 0.0580(11) 0.0595(11) -0.0016(8) -0.0050(8) -0.0028(9)
C6 0.0470(9) 0.0511(10) 0.0444(9) 0.0018(7) 0.0025(7) 0.0001(8)
C8 0.0442(9) 0.0511(10) 0.0493(9) 0.0003(7) -0.0023(7) -0.0008(7)
C9 0.0475(10) 0.0522(10) 0.0574(10) -0.0047(8) -0.0046(8) 0.0007(8)
C2 0.0853(15) 0.0483(11) 0.0616(12) -0.0001(8) 0.0124(10) -0.0051(10)
C3 0.0737(14) 0.0605(13) 0.0613(11) -0.0094(9) 0.0112(10) -0.0211(10)
C4 0.0502(10) 0.0675(12) 0.0569(10) -0.0057(9) 0.0012(8) -0.0104(9)
N1 0.0714(12) 0.0708(13) 0.0883(14) -0.0098(10) -0.0133(10) -0.0163(9)

loop_
_atom_type_symbol
_atom_type_description
_atom_type_scat_dispersion_real
_atom_type_scat_dispersion_imag
_atom_type_scat_source
C C 0.0033 0.0016 'International Tables Vol C Tables 4.2.6.8 and 6.1.1.4'
H H 0.0000 0.0000 'International Tables Vol C Tables 4.2.6.8 and 6.1.1.4'
N N 0.0061 0.0033 'International Tables Vol C Tables 4.2.6.8 and 6.1.1.4'
O O 0.0106 0.0060 'International Tables Vol C Tables 4.2.6.8 and 6.1.1.4'

loop_
_geom_angle_atom_site_label_1
_geom_angle_atom_site_label_2
_geom_angle_atom_site_label_3
_geom_angle
C9 O1 C5 122.59(14)
C8 C7 C6 120.75(16)
C8 C7 H7 119.6
C6 C7 H7 119.6
C9 N2 H2A 109.5
C4 C5 O1 117.15(16)
C4 C5 C6 122.00(18)
O1 C5 C6 120.85(16)
C2 C1 C6 119.80(19)
C2 C1 H1 120.1
C6 C1 H1 120.1
N1 C10 C8 179.0(2)
C5 C6 C1 118.36(18)
C5 C6 C7 117.87(16)
C1 C6 C7 123.77(17)
C7 C8 C10 122.63(16)
C7 C8 C9 121.14(17)
C10 C8 C9 116.22(16)
N2 C9 O1 118.77(16)
N2 C9 C8 124.59(17)
O1 C9 C8 116.64(16)
C3 C2 C1 120.4(2)
C3 C2 H2 119.8
C1 C2 H2 119.8
C2 C3 C4 121.56(19)
C2 C3 H3 119.2
C4 C3 H3 119.2
C5 C4 C3 117.93(19)
C5 C4 H4 121.0
C3 C4 H4 121.0

loop_
_geom_bond_atom_site_label_1
_geom_bond_atom_site_label_2
_geom_bond_distance
O1 C9 1.358(2)
O1 C5 1.382(2)
C7 C8 1.348(3)
C7 C6 1.420(3)
C7 H7 0.9300
N2 C9 1.202(2)
N2 H2A 0.7500
C5 C4 1.381(3)
C5 C6 1.394(3)
C1 C2 1.376(3)
C1 C6 1.402(3)
C1 H1 0.9300
C10 N1 1.140(3)
C10 C8 1.432(3)
C8 C9 1.460(3)
C2 C3 1.374(3)
C2 H2 0.9300
C3 C4 1.381(3)
C3 H3 0.9300
C4 H4 0.9300
